data_4023455
loop_
_publ_author_name
'Shuanglong Liu'
'John Paul C. Pestano'
'Christian Wolf'

_publ_section_title
;
 Enantioselective Fluorescence Sensing of Chiral \a-Amino Alcohols
;
_journal_name_full 'Journal of Organic Chemistry'
_journal_page_first 4267
_journal_page_last 4270
_journal_paper_doi 10.1021/jo800506a
_journal_volume 73
_journal_year 2008
_chemical_formula_moiety 'C46 H44 N2 O3'
_chemical_formula_sum 'C46 H44 N2 O3'
_chemical_formula_weight 672.34
_chemical_name_common 'N,N'-dioxide 2'
_chemical_name_systematic
;
 1,8-Bis(3,3'-(3-t-butyl)-9,9'-diacridyl)naphthalene N,N'-dioxide
;
_space_group_IT_number 2
_symmetry_cell_setting triclinic
_symmetry_space_group_name_Hall '-P 1'
_symmetry_space_group_name_H-M 'P -1'
_atom_sites_solution_hydrogens geom
_atom_sites_solution_primary direct
_atom_sites_solution_secondary difmap
_audit_creation_method SHELXL-97
_cell_angle_alpha 89.484(2)
_cell_angle_beta 75.542(2)
_cell_angle_gamma 77.474(2)
_cell_formula_units_Z 2
_cell_length_a 11.3105(10)
_cell_length_b 11.3912(10)
_cell_length_c 14.7647(13)
_cell_measurement_reflns_used 6123
_cell_measurement_temperature 173(2)
_cell_measurement_theta_max 28.3
_cell_measurement_theta_min 2.26
_cell_volume 1796.1(3)
_computing_structure_refinement 'SHELXL-97 (Sheldrick, 1997)'
_computing_structure_solution 'SHELXS-97 (Sheldrick, 1990)'
_diffrn_ambient_temperature 273(2)
_diffrn_measured_fraction_theta_full 0.947
_diffrn_measured_fraction_theta_max 0.925
_diffrn_measurement_device_type 'SMART platform CCD, Siemens/Bruker'
_diffrn_measurement_method 'omega scans'
_diffrn_radiation_monochromator graphite
_diffrn_radiation_source 'fine-focus sealed tube'
_diffrn_radiation_type MoK\a
_diffrn_radiation_wavelength 0.71073
_diffrn_reflns_av_R_equivalents 0.0344
_diffrn_reflns_av_sigmaI/netI 0.0641
_diffrn_reflns_limit_h_max 15
_diffrn_reflns_limit_h_min -14
_diffrn_reflns_limit_k_max 14
_diffrn_reflns_limit_k_min -15
_diffrn_reflns_limit_l_max 19
_diffrn_reflns_limit_l_min -19
_diffrn_reflns_number 16270
_diffrn_reflns_theta_full 28.00
_diffrn_reflns_theta_max 28.36
_diffrn_reflns_theta_min 1.91
_exptl_absorpt_coefficient_mu 0.082
_exptl_absorpt_correction_T_max 0.9479
_exptl_absorpt_correction_T_min 0.9233
_exptl_absorpt_correction_type multi-scan
_exptl_crystal_colour Red
_exptl_crystal_density_diffrn 1.231
_exptl_crystal_density_method 'not measured'
_exptl_crystal_description Block
_exptl_crystal_F_000 700
_exptl_crystal_size_max 0.2
_exptl_crystal_size_mid 0.2
_exptl_crystal_size_min 0.1
_refine_diff_density_max 0.805
_refine_diff_density_min -0.706
_refine_diff_density_rms 0.059
_refine_ls_extinction_method none
_refine_ls_goodness_of_fit_ref 1.018
_refine_ls_hydrogen_treatment constr
_refine_ls_matrix_type full
_refine_ls_number_parameters 468
_refine_ls_number_reflns 8309
_refine_ls_number_restraints 0
_refine_ls_restrained_S_all 1.018
_refine_ls_R_factor_all 0.1146
_refine_ls_R_factor_gt 0.0629
_refine_ls_shift/su_max 0.000
_refine_ls_shift/su_mean 0.000
_refine_ls_structure_factor_coef Fsqd
_refine_ls_weighting_details 'calc w=1/[\s^2^(Fo^2^)+(0.0724P)^2^+1.3268P] where P=(Fo^2^+2Fc^2^)/3'
_refine_ls_weighting_scheme calc
_refine_ls_wR_factor_gt 0.1473
_refine_ls_wR_factor_ref 0.1749
_reflns_number_gt 5028
_reflns_number_total 8309
_reflns_threshold_expression >2sigma(I)
_cod_data_source_file jo800506a-File001.cif
_cod_data_source_block d:\07079n~1\work\p-1
_cod_database_code 4023455

loop_
_symmetry_equiv_pos_as_xyz
'x, y, z'
'-x, -y, -z'

loop_
_atom_site_label
_atom_site_type_symbol
_atom_site_fract_x
_atom_site_fract_y
_atom_site_fract_z
_atom_site_U_iso_or_equiv
_atom_site_adp_type
_atom_site_occupancy
_atom_site_symmetry_multiplicity
_atom_site_calc_flag
_atom_site_refinement_flags
_atom_site_disorder_assembly
_atom_site_disorder_group
N1 N 0.50187(17) 0.65882(16) 0.19692(13) 0.0210(4) Uani 1 1 d . . .
O1 O 0.55132(16) 0.54435(14) 0.19869(12) 0.0287(4) Uani 1 1 d . . .
O2 O 0.14686(17) 0.55327(14) 0.26988(12) 0.0313(4) Uani 1 1 d . . .
N2 N 0.14594(18) 0.66620(17) 0.28146(14) 0.0231(4) Uani 1 1 d . . .
C18 C 0.4271(2) 0.6959(2) 0.13616(16) 0.0213(5) Uani 1 1 d . . .
C35 C 0.2044(2) 0.7016(2) 0.34509(16) 0.0226(5) Uani 1 1 d . . .
C23 C 0.3764(2) 0.8198(2) 0.13004(15) 0.0200(5) Uani 1 1 d . . .
C29 C 0.0845(2) 0.8733(2) 0.24301(16) 0.0208(5) Uani 1 1 d . . .
C40 C 0.2010(2) 0.8252(2) 0.35984(16) 0.0215(5) Uani 1 1 d . . .
C17 C 0.5268(2) 0.7415(2) 0.25270(15) 0.0210(5) Uani 1 1 d . . .
C12 C 0.4720(2) 0.8658(2) 0.25010(16) 0.0205(5) Uani 1 1 d . . .
C28 C 0.1450(2) 0.9121(2) 0.30565(16) 0.0202(5) Uani 1 1 d . . .
C16 C 0.6098(2) 0.7010(2) 0.30991(16) 0.0231(5) Uani 1 1 d . . .
H16 H 0.6454 0.6193 0.3096 0.028 Uiso 1 1 calc R . .
C33 C 0.0202(2) 0.7106(2) 0.17129(16) 0.0242(5) Uani 1 1 d . . .
H33 H 0.0217 0.6290 0.1656 0.029 Uiso 1 1 calc R . .
C34 C 0.0849(2) 0.7504(2) 0.23148(16) 0.0214(5) Uani 1 1 d . . .
C19 C 0.4030(2) 0.6076(2) 0.08083(16) 0.0239(5) Uani 1 1 d . . .
H19 H 0.4340 0.5263 0.0873 0.029 Uiso 1 1 calc R . .
C11 C 0.3943(2) 0.9059(2) 0.19020(15) 0.0196(5) Uani 1 1 d . . .
C8 C 0.1415(2) 1.0435(2) 0.31546(16) 0.0207(5) Uani 1 1 d . . .
C9 C 0.2294(2) 1.1006(2) 0.25315(15) 0.0191(5) Uani 1 1 d . . .
C14 C 0.5813(2) 0.9052(2) 0.36496(17) 0.0272(5) Uani 1 1 d . . .
H14 H 0.5984 0.9602 0.4035 0.033 Uiso 1 1 calc R . .
C10 C 0.2020(2) 1.2294(2) 0.25642(16) 0.0213(5) Uani 1 1 d . . .
C22 C 0.3055(2) 0.8520(2) 0.06242(16) 0.0222(5) Uani 1 1 d . . .
H22 H 0.2724 0.9328 0.0556 0.027 Uiso 1 1 calc R . .
C36 C 0.2686(2) 0.6119(2) 0.39335(17) 0.0270(5) Uani 1 1 d . . .
H36 H 0.2720 0.5310 0.3818 0.032 Uiso 1 1 calc R . .
C15 C 0.6385(2) 0.7807(2) 0.36559(16) 0.0244(5) Uani 1 1 d . . .
C1 C 0.3421(2) 1.0381(2) 0.18791(16) 0.0206(5) Uani 1 1 d . . .
C7 C 0.0401(2) 1.1124(2) 0.37888(17) 0.0247(5) Uani 1 1 d . . .
H7 H -0.0151 1.0743 0.4196 0.030 Uiso 1 1 calc R . .
C39 C 0.2587(2) 0.8556(2) 0.42940(16) 0.0241(5) Uani 1 1 d . . .
H39 H 0.2553 0.9360 0.4430 0.029 Uiso 1 1 calc R . .
C31 C -0.0428(2) 0.9139(2) 0.13093(17) 0.0256(5) Uani 1 1 d . . .
H31 H -0.0851 0.9692 0.0968 0.031 Uiso 1 1 calc R . .
C20 C 0.3335(2) 0.6431(2) 0.01757(17) 0.0261(5) Uani 1 1 d . . .
H20 H 0.3177 0.5854 -0.0193 0.031 Uiso 1 1 calc R . .
C6 C 0.0175(2) 1.2387(2) 0.38390(17) 0.0252(5) Uani 1 1 d . . .
H6 H -0.0502 1.2831 0.4287 0.030 Uiso 1 1 calc R . .
C30 C 0.0187(2) 0.9541(2) 0.18833(16) 0.0232(5) Uani 1 1 d . . .
H30 H 0.0178 1.0358 0.1921 0.028 Uiso 1 1 calc R . .
C32 C -0.0445(2) 0.7902(2) 0.12133(16) 0.0245(5) Uani 1 1 d . . .
C13 C 0.5029(2) 0.9458(2) 0.30990(17) 0.0249(5) Uani 1 1 d . . .
H13 H 0.4684 1.0279 0.3111 0.030 Uiso 1 1 calc R . .
C21 C 0.2856(2) 0.7665(2) 0.00786(16) 0.0249(5) Uani 1 1 d . . .
H21 H 0.2401 0.7895 -0.0363 0.030 Uiso 1 1 calc R . .
C37 C 0.3256(2) 0.6459(2) 0.45716(17) 0.0297(6) Uani 1 1 d . . .
H37 H 0.3693 0.5874 0.4883 0.036 Uiso 1 1 calc R . .
C4 C 0.2822(2) 1.2909(2) 0.19308(17) 0.0248(5) Uani 1 1 d . . .
H4 H 0.2640 1.3746 0.1954 0.030 Uiso 1 1 calc R . .
C2 C 0.4156(2) 1.1021(2) 0.12784(17) 0.0246(5) Uani 1 1 d . . .
H2 H 0.4875 1.0605 0.0852 0.030 Uiso 1 1 calc R . .
C5 C 0.0955(2) 1.2960(2) 0.32272(17) 0.0248(5) Uani 1 1 d . . .
H5 H 0.0787 1.3797 0.3245 0.030 Uiso 1 1 calc R . .
C38 C 0.3187(2) 0.7679(2) 0.47609(16) 0.0285(6) Uani 1 1 d . . .
H38 H 0.3557 0.7894 0.5212 0.034 Uiso 1 1 calc R . .
C3 C 0.3851(2) 1.2287(2) 0.12916(17) 0.0269(5) Uani 1 1 d . . .
H3 H 0.4350 1.2697 0.0865 0.032 Uiso 1 1 calc R . .
C41 C -0.1170(2) 0.7515(2) 0.05645(17) 0.0293(6) Uani 1 1 d . . .
C24 C 0.7283(2) 0.7410(2) 0.42827(17) 0.0288(6) Uani 1 1 d . . .
C44 C -0.1399(3) 0.6249(2) 0.07437(19) 0.0349(6) Uani 1 1 d . . .
H44A H -0.0610 0.5681 0.0648 0.052 Uiso 1 1 calc R . .
H44B H -0.1850 0.6044 0.0319 0.052 Uiso 1 1 calc R . .
H44C H -0.1880 0.6225 0.1377 0.052 Uiso 1 1 calc R . .
C26 C 0.8193(3) 0.8251(3) 0.4174(2) 0.0381(7) Uani 1 1 d . . .
H26A H 0.8825 0.7942 0.4498 0.057 Uiso 1 1 calc R . .
H26B H 0.7743 0.9039 0.4434 0.057 Uiso 1 1 calc R . .
H26C H 0.8581 0.8300 0.3522 0.057 Uiso 1 1 calc R . .
C43 C -0.2449(3) 0.8391(3) 0.0715(2) 0.0410(7) Uani 1 1 d . . .
H43A H -0.2868 0.8468 0.1370 0.062 Uiso 1 1 calc R . .
H43B H -0.2948 0.8087 0.0373 0.062 Uiso 1 1 calc R . .
H43C H -0.2332 0.9164 0.0496 0.062 Uiso 1 1 calc R . .
C25 C 0.6494(3) 0.7498(3) 0.53066(18) 0.0441(8) Uani 1 1 d . . .
H25A H 0.5949 0.6945 0.5380 0.066 Uiso 1 1 calc R . .
H25B H 0.6003 0.8303 0.5461 0.066 Uiso 1 1 calc R . .
H25C H 0.7040 0.7299 0.5716 0.066 Uiso 1 1 calc R . .
C42 C -0.0400(3) 0.7536(3) -0.04518(19) 0.0491(8) Uani 1 1 d . . .
H42A H -0.0239 0.8324 -0.0569 0.074 Uiso 1 1 calc R . .
H42B H -0.0860 0.7342 -0.0873 0.074 Uiso 1 1 calc R . .
H42C H 0.0380 0.6956 -0.0548 0.074 Uiso 1 1 calc R . .
C27 C 0.8043(3) 0.6123(2) 0.40356(19) 0.0353(6) Uani 1 1 d . . .
H27A H 0.7486 0.5583 0.4101 0.053 Uiso 1 1 calc R . .
H27B H 0.8582 0.5908 0.4449 0.053 Uiso 1 1 calc R . .
H27C H 0.8541 0.6067 0.3401 0.053 Uiso 1 1 calc R . .
O3 O 0.5876(3) 0.3986(2) 0.34304(15) 0.0771(9) Uani 1 1 d . . .
H3A H 0.5528 0.4464 0.3109 0.092 Uiso 1 1 calc R . .
C46 C 0.7220(5) 0.3115(5) 0.2737(4) 0.114(2) Uani 1 1 d . . .
H46A H 0.7563 0.3489 0.2168 0.137 Uiso 1 1 calc R . .
H46B H 0.7858 0.2813 0.3067 0.137 Uiso 1 1 calc R . .
C45 C 0.6593(7) 0.2344(7) 0.2616(4) 0.161(3) Uani 1 1 d . . .
H45A H 0.6325 0.1975 0.3197 0.242 Uiso 1 1 calc R . .
H45B H 0.7110 0.1737 0.2153 0.242 Uiso 1 1 calc R . .
H45C H 0.5874 0.2741 0.2410 0.242 Uiso 1 1 calc R . .

loop_
_atom_site_aniso_label
_atom_site_aniso_U_11
_atom_site_aniso_U_22
_atom_site_aniso_U_33
_atom_site_aniso_U_23
_atom_site_aniso_U_13
_atom_site_aniso_U_12
N1 0.0229(10) 0.0206(10) 0.0171(10) 0.0005(8) -0.0032(8) -0.0020(8)
O1 0.0372(10) 0.0191(9) 0.0281(9) 0.0005(7) -0.0105(8) 0.0001(7)
O2 0.0414(11) 0.0171(9) 0.0355(10) 0.0030(7) -0.0103(8) -0.0059(7)
N2 0.0250(10) 0.0189(10) 0.0245(11) 0.0028(8) -0.0036(9) -0.0060(8)
C18 0.0189(11) 0.0259(12) 0.0161(11) 0.0007(9) -0.0010(9) -0.0028(9)
C35 0.0230(12) 0.0243(12) 0.0189(12) 0.0052(9) -0.0027(9) -0.0045(9)
C23 0.0189(11) 0.0227(12) 0.0158(11) 0.0009(9) 0.0001(9) -0.0041(9)
C29 0.0195(11) 0.0221(12) 0.0198(12) 0.0027(9) -0.0024(9) -0.0056(9)
C40 0.0201(11) 0.0257(12) 0.0160(11) 0.0027(9) -0.0004(9) -0.0042(9)
C17 0.0213(11) 0.0252(12) 0.0157(11) -0.0002(9) -0.0025(9) -0.0060(9)
C12 0.0182(11) 0.0233(12) 0.0185(11) 0.0001(9) -0.0020(9) -0.0045(9)
C28 0.0170(11) 0.0231(12) 0.0181(11) 0.0016(9) -0.0011(9) -0.0033(9)
C16 0.0227(12) 0.0252(12) 0.0191(12) 0.0014(9) -0.0042(9) -0.0014(9)
C33 0.0271(12) 0.0231(12) 0.0223(12) 0.0007(9) -0.0033(10) -0.0091(10)
C34 0.0207(11) 0.0226(12) 0.0184(12) 0.0033(9) -0.0015(9) -0.0038(9)
C19 0.0265(12) 0.0212(12) 0.0224(12) -0.0008(9) -0.0031(10) -0.0052(9)
C11 0.0182(11) 0.0215(12) 0.0159(11) 0.0015(9) 0.0005(9) -0.0035(9)
C8 0.0205(11) 0.0216(12) 0.0205(12) 0.0018(9) -0.0060(9) -0.0046(9)
C9 0.0202(11) 0.0206(11) 0.0185(11) 0.0010(9) -0.0072(9) -0.0059(9)
C14 0.0282(13) 0.0326(14) 0.0223(13) -0.0027(10) -0.0067(10) -0.0098(10)
C10 0.0225(11) 0.0207(12) 0.0224(12) 0.0017(9) -0.0081(9) -0.0059(9)
C22 0.0229(12) 0.0241(12) 0.0177(12) 0.0027(9) -0.0027(10) -0.0039(9)
C36 0.0265(12) 0.0255(13) 0.0264(13) 0.0072(10) -0.0043(10) -0.0035(10)
C15 0.0202(11) 0.0328(13) 0.0193(12) 0.0026(10) -0.0036(9) -0.0060(10)
C1 0.0204(11) 0.0218(12) 0.0198(12) -0.0003(9) -0.0054(9) -0.0049(9)
C7 0.0233(12) 0.0272(13) 0.0223(12) 0.0014(10) -0.0029(10) -0.0059(10)
C39 0.0242(12) 0.0277(13) 0.0181(12) -0.0005(9) -0.0009(10) -0.0061(10)
C31 0.0249(12) 0.0273(13) 0.0237(13) 0.0045(10) -0.0069(10) -0.0032(10)
C20 0.0260(12) 0.0296(13) 0.0226(13) -0.0031(10) -0.0043(10) -0.0080(10)
C6 0.0222(12) 0.0265(13) 0.0231(13) -0.0035(10) -0.0027(10) -0.0007(9)
C30 0.0247(12) 0.0195(12) 0.0258(13) 0.0031(9) -0.0065(10) -0.0057(9)
C32 0.0233(12) 0.0296(13) 0.0197(12) 0.0007(10) -0.0016(10) -0.0085(10)
C13 0.0261(12) 0.0229(12) 0.0241(13) -0.0006(10) -0.0063(10) -0.0023(9)
C21 0.0225(12) 0.0338(14) 0.0181(12) 0.0020(10) -0.0049(10) -0.0057(10)
C37 0.0261(13) 0.0360(15) 0.0234(13) 0.0125(11) -0.0038(10) -0.0022(10)
C4 0.0286(13) 0.0193(12) 0.0287(13) 0.0048(10) -0.0090(11) -0.0078(9)
C2 0.0245(12) 0.0266(13) 0.0212(12) 0.0013(10) -0.0025(10) -0.0064(9)
C5 0.0285(13) 0.0196(12) 0.0262(13) -0.0009(9) -0.0089(10) -0.0027(9)
C38 0.0274(13) 0.0404(15) 0.0164(12) 0.0046(10) -0.0037(10) -0.0070(11)
C3 0.0284(13) 0.0263(13) 0.0268(13) 0.0069(10) -0.0045(11) -0.0106(10)
C41 0.0311(14) 0.0376(15) 0.0233(13) 0.0032(11) -0.0087(11) -0.0140(11)
C24 0.0255(13) 0.0402(15) 0.0231(13) 0.0015(11) -0.0110(10) -0.0069(11)
C44 0.0368(15) 0.0393(16) 0.0328(15) -0.0023(12) -0.0102(12) -0.0155(12)
C26 0.0312(14) 0.0451(17) 0.0404(17) -0.0050(13) -0.0153(13) -0.0060(12)
C43 0.0378(16) 0.0442(17) 0.0513(18) 0.0110(14) -0.0243(14) -0.0159(13)
C25 0.0357(16) 0.073(2) 0.0197(14) 0.0028(13) -0.0074(12) -0.0025(14)
C42 0.056(2) 0.079(2) 0.0233(15) 0.0032(14) -0.0100(14) -0.0393(18)
C27 0.0334(14) 0.0415(16) 0.0329(15) 0.0074(12) -0.0152(12) -0.0049(12)
O3 0.122(2) 0.0506(15) 0.0308(13) 0.0088(11) -0.0050(14) 0.0229(14)
C46 0.114(4) 0.158(5) 0.131(4) 0.112(4) -0.097(4) -0.089(4)
C45 0.236(8) 0.268(8) 0.082(4) 0.106(5) -0.109(5) -0.196(7)

loop_
_atom_type_symbol
_atom_type_description
_atom_type_scat_dispersion_real
_atom_type_scat_dispersion_imag
_atom_type_scat_source
C C 0.0033 0.0016 'International Tables Vol C Tables 4.2.6.8 and 6.1.1.4'
H H 0.0000 0.0000 'International Tables Vol C Tables 4.2.6.8 and 6.1.1.4'
N N 0.0061 0.0033 'International Tables Vol C Tables 4.2.6.8 and 6.1.1.4'
O O 0.0106 0.0060 'International Tables Vol C Tables 4.2.6.8 and 6.1.1.4'

loop_
_geom_angle_atom_site_label_1
_geom_angle_atom_site_label_2
_geom_angle_atom_site_label_3
_geom_angle
_geom_angle_site_symmetry_1
_geom_angle_site_symmetry_3
_geom_angle_publ_flag
O1 N1 C17 120.36(19) . . ?
O1 N1 C18 119.03(19) . . ?
C17 N1 C18 120.59(19) . . ?
O2 N2 C34 119.7(2) . . ?
O2 N2 C35 119.85(19) . . ?
C34 N2 C35 120.42(19) . . ?
N1 C18 C19 118.6(2) . . ?
N1 C18 C23 120.2(2) . . ?
C19 C18 C23 121.2(2) . . ?
N2 C35 C36 118.6(2) . . ?
N2 C35 C40 120.1(2) . . ?
C36 C35 C40 121.3(2) . . ?
C11 C23 C18 120.4(2) . . ?
C11 C23 C22 122.4(2) . . ?
C18 C23 C22 117.2(2) . . ?
C28 C29 C34 121.0(2) . . ?
C28 C29 C30 122.9(2) . . ?
C34 C29 C30 116.1(2) . . ?
C28 C40 C35 120.3(2) . . ?
C28 C40 C39 122.6(2) . . ?
C35 C40 C39 117.1(2) . . ?
N1 C17 C16 119.0(2) . . ?
N1 C17 C12 119.7(2) . . ?
C16 C17 C12 121.3(2) . . ?
C11 C12 C17 121.0(2) . . ?
C11 C12 C13 122.8(2) . . ?
C17 C12 C13 116.2(2) . . ?
C29 C28 C40 117.9(2) . . ?
C29 C28 C8 118.9(2) . . ?
C40 C28 C8 123.1(2) . . ?
C15 C16 C17 120.9(2) . . ?
C15 C16 H16 119.6 . . ?
C17 C16 H16 119.6 . . ?
C32 C33 C34 121.1(2) . . ?
C32 C33 H33 119.5 . . ?
C34 C33 H33 119.5 . . ?
N2 C34 C29 120.1(2) . . ?
N2 C34 C33 118.3(2) . . ?
C29 C34 C33 121.6(2) . . ?
C20 C19 C18 119.3(2) . . ?
C20 C19 H19 120.3 . . ?
C18 C19 H19 120.3 . . ?
C12 C11 C23 117.9(2) . . ?
C12 C11 C1 118.9(2) . . ?
C23 C11 C1 123.0(2) . . ?
C7 C8 C9 119.9(2) . . ?
C7 C8 C28 117.2(2) . . ?
C9 C8 C28 122.4(2) . . ?
C10 C9 C1 117.7(2) . . ?
C10 C9 C8 117.3(2) . . ?
C1 C9 C8 125.0(2) . . ?
C13 C14 C15 121.9(2) . . ?
C13 C14 H14 119.0 . . ?
C15 C14 H14 119.0 . . ?
C5 C10 C4 119.9(2) . . ?
C5 C10 C9 120.2(2) . . ?
C4 C10 C9 119.8(2) . . ?
C21 C22 C23 121.1(2) . . ?
C21 C22 H22 119.5 . . ?
C23 C22 H22 119.5 . . ?
C37 C36 C35 119.1(2) . . ?
C37 C36 H36 120.4 . . ?
C35 C36 H36 120.4 . . ?
C16 C15 C14 118.1(2) . . ?
C16 C15 C24 122.7(2) . . ?
C14 C15 C24 119.2(2) . . ?
C2 C1 C9 119.9(2) . . ?
C2 C1 C11 116.7(2) . . ?
C9 C1 C11 122.80(19) . . ?
C8 C7 C6 121.9(2) . . ?
C8 C7 H7 119.0 . . ?
C6 C7 H7 119.0 . . ?
C38 C39 C40 120.7(2) . . ?
C38 C39 H39 119.7 . . ?
C40 C39 H39 119.7 . . ?
C30 C31 C32 122.3(2) . . ?
C30 C31 H31 118.8 . . ?
C32 C31 H31 118.8 . . ?
C19 C20 C21 120.5(2) . . ?
C19 C20 H20 119.7 . . ?
C21 C20 H20 119.7 . . ?
C5 C6 C7 119.7(2) . . ?
C5 C6 H6 120.2 . . ?
C7 C6 H6 120.2 . . ?
C31 C30 C29 121.2(2) . . ?
C31 C30 H30 119.4 . . ?
C29 C30 H30 119.4 . . ?
C33 C32 C31 117.6(2) . . ?
C33 C32 C41 122.8(2) . . ?
C31 C32 C41 119.5(2) . . ?
C14 C13 C12 121.7(2) . . ?
C14 C13 H13 119.2 . . ?
C12 C13 H13 119.2 . . ?
C22 C21 C20 120.6(2) . . ?
C22 C21 H21 119.7 . . ?
C20 C21 H21 119.7 . . ?
C36 C37 C38 120.7(2) . . ?
C36 C37 H37 119.7 . . ?
C38 C37 H37 119.7 . . ?
C3 C4 C10 120.8(2) . . ?
C3 C4 H4 119.6 . . ?
C10 C4 H4 119.6 . . ?
C1 C2 C3 121.8(2) . . ?
C1 C2 H2 119.1 . . ?
C3 C2 H2 119.1 . . ?
C6 C5 C10 120.8(2) . . ?
C6 C5 H5 119.6 . . ?
C10 C5 H5 119.6 . . ?
C39 C38 C37 121.1(2) . . ?
C39 C38 H38 119.5 . . ?
C37 C38 H38 119.5 . . ?
C4 C3 C2 119.8(2) . . ?
C4 C3 H3 120.1 . . ?
C2 C3 H3 120.1 . . ?
C32 C41 C43 109.5(2) . . ?
C32 C41 C44 112.5(2) . . ?
C43 C41 C44 107.9(2) . . ?
C32 C41 C42 108.0(2) . . ?
C43 C41 C42 110.1(2) . . ?
C44 C41 C42 108.8(2) . . ?
C27 C24 C26 108.4(2) . . ?
C27 C24 C15 112.2(2) . . ?
C26 C24 C15 109.4(2) . . ?
C27 C24 C25 109.3(2) . . ?
C26 C24 C25 109.6(2) . . ?
C15 C24 C25 107.9(2) . . ?
C41 C44 H44A 109.5 . . ?
C41 C44 H44B 109.5 . . ?
H44A C44 H44B 109.5 . . ?
C41 C44 H44C 109.5 . . ?
H44A C44 H44C 109.5 . . ?
H44B C44 H44C 109.5 . . ?
C24 C26 H26A 109.5 . . ?
C24 C26 H26B 109.5 . . ?
H26A C26 H26B 109.5 . . ?
C24 C26 H26C 109.5 . . ?
H26A C26 H26C 109.5 . . ?
H26B C26 H26C 109.5 . . ?
C41 C43 H43A 109.5 . . ?
C41 C43 H43B 109.5 . . ?
H43A C43 H43B 109.5 . . ?
C41 C43 H43C 109.5 . . ?
H43A C43 H43C 109.5 . . ?
H43B C43 H43C 109.5 . . ?
C24 C25 H25A 109.5 . . ?
C24 C25 H25B 109.5 . . ?
H25A C25 H25B 109.5 . . ?
C24 C25 H25C 109.5 . . ?
H25A C25 H25C 109.5 . . ?
H25B C25 H25C 109.5 . . ?
C41 C42 H42A 109.5 . . ?
C41 C42 H42B 109.5 . . ?
H42A C42 H42B 109.5 . . ?
C41 C42 H42C 109.5 . . ?
H42A C42 H42C 109.5 . . ?
H42B C42 H42C 109.5 . . ?
C24 C27 H27A 109.5 . . ?
C24 C27 H27B 109.5 . . ?
H27A C27 H27B 109.5 . . ?
C24 C27 H27C 109.5 . . ?
H27A C27 H27C 109.5 . . ?
H27B C27 H27C 109.5 . . ?
C46 O3 H3A 109.5 . . ?
C45 C46 O3 89.0(5) . . ?
C45 C46 H46A 113.8 . . ?
O3 C46 H46A 113.8 . . ?
C45 C46 H46B 113.8 . . ?
O3 C46 H46B 113.8 . . ?
H46A C46 H46B 111.0 . . ?
C46 C45 H45A 109.5 . . ?
C46 C45 H45B 109.5 . . ?
H45A C45 H45B 109.5 . . ?
C46 C45 H45C 109.5 . . ?
H45A C45 H45C 109.5 . . ?
H45B C45 H45C 109.5 . . ?

loop_
_geom_bond_atom_site_label_1
_geom_bond_atom_site_label_2
_geom_bond_distance
_geom_bond_site_symmetry_2
_geom_bond_publ_flag
N1 O1 1.305(2) . ?
N1 C17 1.375(3) . ?
N1 C18 1.384(3) . ?
O2 N2 1.297(2) . ?
N2 C34 1.377(3) . ?
N2 C35 1.384(3) . ?
C18 C19 1.413(3) . ?
C18 C23 1.415(3) . ?
C35 C36 1.415(3) . ?
C35 C40 1.418(3) . ?
C23 C11 1.408(3) . ?
C23 C22 1.428(3) . ?
C29 C28 1.405(3) . ?
C29 C34 1.411(3) . ?
C29 C30 1.429(3) . ?
C40 C28 1.410(3) . ?
C40 C39 1.428(3) . ?
C17 C16 1.418(3) . ?
C17 C12 1.421(3) . ?
C12 C11 1.404(3) . ?
C12 C13 1.428(3) . ?
C28 C8 1.496(3) . ?
C16 C15 1.371(3) . ?
C16 H16 0.9300 . ?
C33 C32 1.368(3) . ?
C33 C34 1.417(3) . ?
C33 H33 0.9300 . ?
C19 C20 1.369(3) . ?
C19 H19 0.9300 . ?
C11 C1 1.497(3) . ?
C8 C7 1.377(3) . ?
C8 C9 1.439(3) . ?
C9 C10 1.431(3) . ?
C9 C1 1.437(3) . ?
C14 C13 1.355(3) . ?
C14 C15 1.427(3) . ?
C14 H14 0.9300 . ?
C10 C5 1.419(3) . ?
C10 C4 1.424(3) . ?
C22 C21 1.360(3) . ?
C22 H22 0.9300 . ?
C36 C37 1.368(4) . ?
C36 H36 0.9300 . ?
C15 C24 1.535(3) . ?
C1 C2 1.375(3) . ?
C7 C6 1.405(3) . ?
C7 H7 0.9300 . ?
C39 C38 1.365(3) . ?
C39 H39 0.9300 . ?
C31 C30 1.360(3) . ?
C31 C32 1.421(3) . ?
C31 H31 0.9300 . ?
C20 C21 1.413(3) . ?
C20 H20 0.9300 . ?
C6 C5 1.364(3) . ?
C6 H6 0.9300 . ?
C30 H30 0.9300 . ?
C32 C41 1.531(3) . ?
C13 H13 0.9300 . ?
C21 H21 0.9300 . ?
C37 C38 1.402(4) . ?
C37 H37 0.9300 . ?
C4 C3 1.361(3) . ?
C4 H4 0.9300 . ?
C2 C3 1.407(3) . ?
C2 H2 0.9300 . ?
C5 H5 0.9300 . ?
C38 H38 0.9300 . ?
C3 H3 0.9300 . ?
C41 C43 1.535(4) . ?
C41 C44 1.529(4) . ?
C41 C42 1.539(4) . ?
C24 C27 1.526(4) . ?
C24 C26 1.531(4) . ?
C24 C25 1.543(4) . ?
C44 H44A 0.9600 . ?
C44 H44B 0.9600 . ?
C44 H44C 0.9600 . ?
C26 H26A 0.9600 . ?
C26 H26B 0.9600 . ?
C26 H26C 0.9600 . ?
C43 H43A 0.9600 . ?
C43 H43B 0.9600 . ?
C43 H43C 0.9600 . ?
C25 H25A 0.9600 . ?
C25 H25B 0.9600 . ?
C25 H25C 0.9600 . ?
C42 H42A 0.9600 . ?
C42 H42B 0.9600 . ?
C42 H42C 0.9600 . ?
C27 H27A 0.9600 . ?
C27 H27B 0.9600 . ?
C27 H27C 0.9600 . ?
O3 C46 1.712(7) . ?
O3 H3A 0.8200 . ?
C46 C45 1.282(6) . ?
C46 H46A 0.9700 . ?
C46 H46B 0.9700 . ?
C45 H45A 0.9600 . ?
C45 H45B 0.9600 . ?
C45 H45C 0.9600 . ?
